data_7235929
loop_
_publ_author_name
'Kumar, Amit'
'Sattar, Moh.'
'Verma, Ajay'
'Dara, Ankit'
'Kumar, Sangit'

_publ_section_title
;
 Double functionalization of
 2-amino-2&#x2032;-hydroxy-1,1&#x2032;-biaryls: synthesis of
 4-nitro-dibenzofurans and benzofuro-indoles
;
_journal_issue 56
_journal_name_full 'RSC Advances'
_journal_page_first 44728
_journal_paper_doi 10.1039/C5RA07328F
_journal_volume 5
_journal_year 2015
_chemical_formula_moiety 'C13  H12  N1  O2  Cl1'
_chemical_formula_sum 'C13 H12 Cl N O2'
_chemical_formula_weight 249.69
_space_group_IT_number 14
_space_group_name_Hall '-P 2yn'
_space_group_name_H-M_alt 'P 1 21/n 1'
_symmetry_cell_setting monoclinic
_symmetry_Int_Tables_number 14
_symmetry_space_group_name_Hall '-P 2yn'
_symmetry_space_group_name_H-M 'P 1 21/n 1'
_atom_sites_solution_hydrogens geom
_audit_conform_dict_location ftp://ftp.iucr.org/pub/cif_core.dic
_audit_conform_dict_name cif_core.dic
_audit_conform_dict_version 2.4.3
_audit_creation_date 2014-12-17T17:30:43-00:00
_audit_creation_method 'WinGX routine CIF_UPDATE'
_audit_update_record
;
2015-01-12 deposited with the CCDC.
2015-04-27 downloaded from the CCDC.
;
_cell_angle_alpha 90
_cell_angle_beta 115.131(3)
_cell_angle_gamma 90
_cell_formula_units_Z 4
_cell_length_a 17.0453(11)
_cell_length_b 4.0783(3)
_cell_length_c 18.9440(12)
_cell_measurement_reflns_used 0
_cell_measurement_temperature 296(2)
_cell_measurement_theta_max 0
_cell_measurement_theta_min 0
_cell_measurement_wavelength 0.71073
_cell_volume 1192.25(14)
_computing_molecular_graphics 'Ortep for Windows (Farrugia, 2012)'
_computing_publication_material 'WinGX publication routines (Farrugia, 2012)'
_computing_structure_refinement 'SHELXL-2014 (Sheldrick, 2014)'
_diffrn_ambient_temperature 296(2)
_diffrn_measured_fraction_theta_full 0.984
_diffrn_measured_fraction_theta_max 0.996
_diffrn_radiation_probe x-ray
_diffrn_radiation_type MoK\a
_diffrn_radiation_wavelength 0.71073
_diffrn_reflns_av_R_equivalents 0.0351
_diffrn_reflns_Laue_measured_fraction_full 0.984
_diffrn_reflns_Laue_measured_fraction_max 0.996
_diffrn_reflns_limit_h_max 20
_diffrn_reflns_limit_h_min -20
_diffrn_reflns_limit_k_max 4
_diffrn_reflns_limit_k_min -4
_diffrn_reflns_limit_l_max 22
_diffrn_reflns_limit_l_min -22
_diffrn_reflns_number 14459
_diffrn_reflns_point_group_measured_fraction_full 0.984
_diffrn_reflns_point_group_measured_fraction_max 0.996
_diffrn_reflns_theta_full 25.242
_diffrn_reflns_theta_max 25.113
_diffrn_reflns_theta_min 1.349
_exptl_absorpt_coefficient_mu 0.309
_exptl_absorpt_correction_type none
_exptl_crystal_density_diffrn 1.391
_exptl_crystal_density_method 'not measured'
_exptl_crystal_description char
_exptl_crystal_F_000 520
_exptl_crystal_size_max 0
_exptl_crystal_size_mid 0
_exptl_crystal_size_min 0
_refine_diff_density_max 0.533
_refine_diff_density_min -0.516
_refine_diff_density_rms 0.047
_refine_ls_extinction_method none
_refine_ls_goodness_of_fit_ref 1.072
_refine_ls_hydrogen_treatment constr
_refine_ls_matrix_type full
_refine_ls_number_constraints 0
_refine_ls_number_parameters 156
_refine_ls_number_reflns 2115
_refine_ls_number_restraints 0
_refine_ls_restrained_S_all 1.072
_refine_ls_R_factor_all 0.0399
_refine_ls_R_factor_gt 0.0367
_refine_ls_shift/su_max 0
_refine_ls_shift/su_mean 0
_refine_ls_structure_factor_coef Fsqd
_refine_ls_weighting_details 'w=1/[\s^2^(Fo^2^)+(0.0552P)^2^+0.5933P] where P=(Fo^2^+2Fc^2^)/3'
_refine_ls_weighting_scheme calc
_refine_ls_wR_factor_gt 0.1046
_refine_ls_wR_factor_ref 0.1082
_reflns_number_gt 1913
_reflns_number_total 2115
_reflns_threshold_expression 'I > 2\s(I)'
_cod_data_source_file c5ra07328f3.cif
_cod_data_source_block MS-298
_cod_original_sg_symbol_H-M 'P 21/n'
_cod_database_code 7235929

loop_
_symmetry_equiv_pos_as_xyz
'x, y, z'
'-x+1/2, y+1/2, -z+1/2'
'-x, -y, -z'
'x-1/2, -y-1/2, z-1/2'

loop_
_atom_site_label
_atom_site_type_symbol
_atom_site_fract_x
_atom_site_fract_y
_atom_site_fract_z
_atom_site_U_iso_or_equiv
_atom_site_adp_type
_atom_site_occupancy
_atom_site_calc_flag
Cl1 Cl 0.40842(3) -0.02383(15) 0.35913(3) 0.0530(2) Uani 1 d
O1 O 0.15403(8) 0.4729(3) 0.46634(7) 0.0416(3) Uani 1 d
H1 H 0.1537 0.3629 0.5024 0.062 Uiso 1 calc
O2 O 0.40860(8) 0.4720(3) 0.82221(7) 0.0457(4) Uani 1 d
N004 N 0.19890(9) 0.0434(4) 0.58350(8) 0.0360(4) Uani 1 d
H00A H 0.1682 -0.014 0.6076 0.043 Uiso 1 calc
H00B H 0.1804 0.0057 0.5344 0.043 Uiso 1 calc
C2 C 0.27970(10) 0.1999(4) 0.62459(9) 0.0300(4) Uani 1 d
C7 C 0.29839(10) 0.2603(4) 0.49883(9) 0.0316(4) Uani 1 d
C1 C 0.32784(10) 0.3054(4) 0.58430(9) 0.0305(4) Uani 1 d
C12 C 0.35659(11) 0.1442(5) 0.47069(10) 0.0353(4) Uani 1 d
H12 H 0.4118 0.0798 0.5056 0.042 Uiso 1 calc
C8 C 0.21530(11) 0.3505(4) 0.44398(10) 0.0342(4) Uani 1 d
C3 C 0.30949(10) 0.2607(4) 0.70367(9) 0.0325(4) Uani 1 d
H3 H 0.2769 0.1918 0.7298 0.039 Uiso 1 calc
C4 C 0.38729(11) 0.4231(4) 0.74444(9) 0.0334(4) Uani 1 d
C11 C 0.33326(11) 0.1236(5) 0.39171(10) 0.0369(4) Uani 1 d
C6 C 0.40659(11) 0.4600(4) 0.62760(10) 0.0352(4) Uani 1 d
H6 H 0.4401 0.5261 0.6021 0.042 Uiso 1 calc
C5 C 0.43746(11) 0.5200(4) 0.70687(10) 0.0375(4) Uani 1 d
H5 H 0.4906 0.6228 0.7341 0.045 Uiso 1 calc
C9 C 0.19343(12) 0.3293(5) 0.36480(10) 0.0414(4) Uani 1 d
H9 H 0.1383 0.3927 0.3292 0.05 Uiso 1 calc
C10 C 0.25184(12) 0.2162(5) 0.33794(10) 0.0419(4) Uani 1 d
H10 H 0.2368 0.2025 0.2847 0.05 Uiso 1 calc
C13 C 0.48671(12) 0.6484(6) 0.86700(11) 0.0505(5) Uani 1 d
H13A H 0.5354 0.5295 0.8672 0.076 Uiso 1 calc
H13B H 0.493 0.6729 0.9195 0.076 Uiso 1 calc
H13C H 0.4841 0.8609 0.8443 0.076 Uiso 1 calc

loop_
_atom_site_aniso_label
_atom_site_aniso_U_11
_atom_site_aniso_U_22
_atom_site_aniso_U_33
_atom_site_aniso_U_23
_atom_site_aniso_U_13
_atom_site_aniso_U_12
Cl1 0.0443(3) 0.0799(4) 0.0421(3) -0.0095(2) 0.0253(2) 0.0008(2)
O1 0.0358(7) 0.0471(8) 0.0418(7) 0.0015(6) 0.0163(6) 0.0112(6)
O2 0.0430(7) 0.0626(9) 0.0319(6) -0.0114(6) 0.0163(6) -0.0102(6)
N004 0.0342(8) 0.0424(9) 0.0343(7) -0.0055(6) 0.0174(6) -0.0097(6)
C2 0.0292(8) 0.0270(8) 0.0343(8) -0.0007(7) 0.0139(6) 0.0017(6)
C7 0.0327(8) 0.0314(9) 0.0314(8) 0.0008(7) 0.0142(7) -0.0013(7)
C1 0.0299(8) 0.0309(9) 0.0308(8) 0.0015(7) 0.0132(6) 0.0036(7)
C12 0.0304(8) 0.0418(10) 0.0324(8) 0.0011(7) 0.0122(7) 0.0011(7)
C8 0.0336(8) 0.0316(9) 0.0370(9) 0.0009(7) 0.0147(7) 0.0021(7)
C3 0.0350(8) 0.0326(9) 0.0350(8) -0.0007(7) 0.0197(7) 0.0002(7)
C4 0.0346(9) 0.0353(9) 0.0298(8) -0.0028(7) 0.0133(7) 0.0031(7)
C11 0.0373(9) 0.0424(10) 0.0353(9) -0.0011(8) 0.0196(7) -0.0023(8)
C6 0.0297(8) 0.0426(10) 0.0363(9) 0.0011(7) 0.0171(7) -0.0010(7)
C5 0.0299(9) 0.0434(10) 0.0380(9) -0.0039(8) 0.0132(7) -0.0047(7)
C9 0.0375(9) 0.0470(11) 0.0328(9) 0.0050(8) 0.0083(7) 0.0062(8)
C10 0.0459(10) 0.0491(11) 0.0292(8) 0.0012(8) 0.0145(7) -0.0005(9)
C13 0.0440(11) 0.0624(13) 0.0367(10) -0.0128(9) 0.0090(8) -0.0057(10)

loop_
_atom_type_symbol
_atom_type_description
_atom_type_scat_dispersion_real
_atom_type_scat_dispersion_imag
_atom_type_scat_source
C C 0.0033 0.0016 'International Tables Vol C Tables 4.2.6.8 and 6.1.1.4'
H H 0 0 'International Tables Vol C Tables 4.2.6.8 and 6.1.1.4'
N N 0.0061 0.0033 'International Tables Vol C Tables 4.2.6.8 and 6.1.1.4'
O O 0.0106 0.006 'International Tables Vol C Tables 4.2.6.8 and 6.1.1.4'
Cl Cl 0.1484 0.1585 'International Tables Vol C Tables 4.2.6.8 and 6.1.1.4'

loop_
_geom_angle_atom_site_label_1
_geom_angle_atom_site_label_2
_geom_angle_atom_site_label_3
_geom_angle
C8 O1 H1 109.5
C4 O2 C13 117.66(14)
C2 N004 H00A 120
C2 N004 H00B 120
H00A N004 H00B 120
C3 C2 C1 120.17(15)
C3 C2 N004 120.02(14)
C1 C2 N004 119.75(14)
C12 C7 C8 117.67(15)
C12 C7 C1 119.47(14)
C8 C7 C1 122.73(15)
C6 C1 C2 117.28(15)
C6 C1 C7 119.49(14)
C2 C1 C7 123.24(14)
C11 C12 C7 120.80(15)
C11 C12 H12 119.6
C7 C12 H12 119.6
O1 C8 C9 117.71(15)
O1 C8 C7 121.74(15)
C9 C8 C7 120.51(16)
C2 C3 C4 120.83(15)
C2 C3 H3 119.6
C4 C3 H3 119.6
O2 C4 C5 124.82(16)
O2 C4 C3 114.91(15)
C5 C4 C3 120.27(15)
C12 C11 C10 121.39(16)
C12 C11 Cl1 119.18(13)
C10 C11 Cl1 119.43(13)
C5 C6 C1 123.09(15)
C5 C6 H6 118.5
C1 C6 H6 118.5
C4 C5 C6 118.31(16)
C4 C5 H5 120.8
C6 C5 H5 120.8
C10 C9 C8 121.11(16)
C10 C9 H9 119.4
C8 C9 H9 119.4
C9 C10 C11 118.51(16)
C9 C10 H10 120.7
C11 C10 H10 120.7
O2 C13 H13A 109.5
O2 C13 H13B 109.5
H13A C13 H13B 109.5
O2 C13 H13C 109.5
H13A C13 H13C 109.5
H13B C13 H13C 109.5

loop_
_geom_bond_atom_site_label_1
_geom_bond_atom_site_label_2
_geom_bond_distance
Cl1 C11 1.7480(17)
O1 C8 1.377(2)
O1 H1 0.82
O2 C4 1.374(2)
O2 C13 1.432(2)
N004 C2 1.414(2)
N004 H00A 0.86
N004 H00B 0.86
C2 C3 1.385(2)
C2 C1 1.405(2)
C7 C12 1.393(2)
C7 C8 1.404(2)
C7 C1 1.489(2)
C1 C6 1.392(2)
C12 C11 1.378(2)
C12 H12 0.93
C8 C9 1.386(2)
C3 C4 1.387(2)
C3 H3 0.93
C4 C5 1.382(3)
C11 C10 1.380(2)
C6 C5 1.386(2)
C6 H6 0.93
C5 H5 0.93
C9 C10 1.376(3)
C9 H9 0.93
C10 H10 0.93
C13 H13A 0.96
C13 H13B 0.96
C13 H13C 0.96
